data_2006552
loop_
_publ_author_name
'Muneer, M.'
'Rath, Nigam P.'
'George, M. V.'

_publ_section_title
;
 Photoproducts Derived from 9-Substituted Dibenzobarrelenes
;
_journal_issue 10
_journal_name_full 'Acta Crystallographica Section C'
_journal_page_first 1475
_journal_page_last 1478
_journal_paper_doi 10.1107/S0108270197006343
_journal_volume 53
_journal_year 1997
_chemical_formula_sum 'C31 H22 O3'
_chemical_formula_weight 442.49
_chemical_name_systematic
;
 ?
;
_space_group_IT_number 14
_symmetry_cell_setting monoclinic
_symmetry_space_group_name_Hall '-P 2ybc'
_symmetry_space_group_name_H-M 'P 1 21/c 1'
_audit_creation_method SHELXL
_cell_angle_alpha 90.00
_cell_angle_beta 92.9340(10)
_cell_angle_gamma 90.00
_cell_formula_units_Z 4
_cell_length_a 8.77530(10)
_cell_length_b 9.25670(10)
_cell_length_c 28.1011(2)
_cell_measurement_reflns_used 8192
_cell_measurement_temperature 298(2)
_cell_measurement_theta_max 18.0
_cell_measurement_theta_min 2.0
_cell_volume 2279.67(4)
_computing_cell_refinement 'SAINT (Siemens, 1995)'
_computing_data_collection 'SMART (Siemens, 1995)'
_computing_data_reduction SAINT
_computing_molecular_graphics SHELXTL-Plus
_computing_publication_material SHELXTL-Plus
_computing_structure_refinement SHELXTL-Plus
_computing_structure_solution 'SHELXTL-Plus (Sheldrick, 1995)'
_diffrn_ambient_temperature 298(2)
_diffrn_measurement_device 'Siemens SMART'
_diffrn_measurement_method '\w scans'
_diffrn_radiation_monochromator graphite
_diffrn_radiation_source 'normal-focus sealed tube'
_diffrn_radiation_type MoK\a
_diffrn_radiation_wavelength 0.71073
_diffrn_reflns_av_R_equivalents 0.028
_diffrn_reflns_av_sigmaI/netI 0.023
_diffrn_reflns_limit_h_max 12
_diffrn_reflns_limit_h_min -12
_diffrn_reflns_limit_k_max 12
_diffrn_reflns_limit_k_min -12
_diffrn_reflns_limit_l_max 38
_diffrn_reflns_limit_l_min -38
_diffrn_reflns_number 17324
_diffrn_reflns_theta_max 26.00
_diffrn_reflns_theta_min 2.32
_diffrn_standards_decay_% 0
_exptl_absorpt_coefficient_mu 0.082
_exptl_absorpt_correction_type none
_exptl_crystal_colour colourless
_exptl_crystal_density_diffrn 1.289
_exptl_crystal_density_meas ?
_exptl_crystal_density_method none
_exptl_crystal_description rectangular
_exptl_crystal_F_000 928
_exptl_crystal_size_max 0.42
_exptl_crystal_size_mid 0.28
_exptl_crystal_size_min 0.28
_refine_diff_density_max 0.20
_refine_diff_density_min -0.19
_refine_ls_extinction_method none
_refine_ls_goodness_of_fit_all 1.06
_refine_ls_goodness_of_fit_obs 1.12
_refine_ls_matrix_type full
_refine_ls_number_parameters 317
_refine_ls_number_reflns 4484
_refine_ls_number_restraints 1
_refine_ls_restrained_S_all 1.06
_refine_ls_restrained_S_obs 1.12
_refine_ls_R_factor_all 0.068
_refine_ls_R_factor_obs .048
_refine_ls_shift/esd_max 0.0
_refine_ls_shift/esd_mean 0.0
_refine_ls_structure_factor_coef Fsqd
_refine_ls_weighting_details 'w = 1/[\s^2^(Fo^2^)+(0.0460P)^2^+0.7746P] where P=(Fo^2^+2Fc^2^)/3'
_refine_ls_weighting_scheme calc
_refine_ls_wR_factor_all 0.118
_refine_ls_wR_factor_obs .107
_reflns_number_observed 3415
_reflns_number_total 4494
_reflns_observed_criterion >2sigma(I)
_cod_data_source_file bk1278.cif
_cod_data_source_block 2b
_cod_depositor_comments
;
The following automatic conversions were performed:
'_symmetry_cell_setting' value 'Monoclinic' changed to 'monoclinic'
according to '/home/saulius/struct/CIF-dictionaries/cif_core.dic'
dictionary named 'cif_core.dic' version 2.4.1 from 2010-06-29.

Automatic conversion script
Id: cif_fix_enum 1527 2010-12-29 10:47:43Z saulius 

The following automatic conversions were performed:

'_symmetry_cell_setting' value 'Monoclinic' changed to 'monoclinic'
according to /home/saulius/struct/CIF-dictionaries/cif_core.dic
dictionary named 'cif_core.dic' version 2.4.1 from 2010-06-29.

Automatic conversion script
Id: cif_fix_values 1715 2011-07-08 13:25:40Z adriana 

The following automatic conversions were performed:

'_exptl_crystal_density_meas' value 'not_measured' was changed to '?'
- the value is perceived as not measured.

Automatic conversion script
Id: cif_fix_values 3008 2015-01-20 13:52:24Z robertas 

The following automatic conversions were performed:

'_refine_ls_weighting_scheme' value 'calc w =
1/[\s^2^(Fo^2^)+(0.0460P)^2^+0.7746P] where P=(Fo^2^+2Fc^2^)/3' was
changed to 'calc'. New tag '_refine_ls_weighting_details' was
created. The value of the new tag was set to 'w =
1/[\s^2^(Fo^2^)+(0.0460P)^2^+0.7746P] where P=(Fo^2^+2Fc^2^)/3'.

Automatic conversion script
Id: cif_fix_values 3143 2015-03-26 13:38:13Z robertas 
;
_cod_original_sg_symbol_H-M 'P 21/c'
_cod_database_code 2006552

loop_
_symmetry_equiv_pos_as_xyz
'x, y, z'
'-x, y+1/2, -z+1/2'
'-x, -y, -z'
'x, -y-1/2, z-1/2'

loop_
_atom_site_aniso_label
_atom_site_aniso_U_11
_atom_site_aniso_U_22
_atom_site_aniso_U_33
_atom_site_aniso_U_12
_atom_site_aniso_U_13
_atom_site_aniso_U_23
O1 .0556(7) .0542(8) .0374(6) -.0044(6) .0088(5) .0049(6)
O2 .0683(9) .0486(8) .1031(12) -.0175(7) .0341(8) -.0194(8)
O3 .077(3) .061(4) .042(3) .031(3) .010(2) -.001(3)
O3' .110(8) .171(13) .087(6) .107(9) .052(5) .069(6)
C1 .0409(10) .0629(12) .0521(11) .0041(9) .0008(8) -.0125(9)
C2 .0447(11) .0614(13) .077(2) -.0022(10) .0008(10) -.0288(12)
C3 .0464(11) .0439(11) .091(2) -.0038(9) .0107(11) -.0140(11)
C4 .0442(10) .0419(10) .0654(12) -.0001(8) .0082(9) .0007(9)
C4a .0310(8) .0414(9) .0474(10) .0028(7) .0082(7) -.0039(8)
C4b .0376(8) .0385(9) .0367(9) -.0001(7) .0060(7) .0006(7)
C4c .0361(8) .0419(9) .0434(9) .0011(7) -.0021(7) -.0031(8)
C5 .0501(11) .0506(11) .0630(12) .0069(9) -.0064(9) .0047(9)
C6 .0450(11) .0544(12) .090(2) .0145(10) -.0119(11) -.0076(12)
C7 .0357(10) .0643(13) .0823(15) .0086(9) .0016(9) -.0199(12)
C8 .0387(9) .0627(12) .0541(11) -.0007(9) .0073(8) -.0100(9)
C8a .0333(8) .0482(10) .0415(9) .0004(7) .0017(7) -.0060(8)
C8b .0379(9) .0430(9) .0413(9) -.0018(7) .0076(7) .0018(7)
C8c .0343(8) .0388(9) .0374(8) .0002(7) .0048(7) .0013(7)
C8d .0341(8) .0452(10) .0373(9) .0050(7) .0052(6) -.0001(7)
C8e .0295(8) .0449(10) .0449(9) .0042(7) .0037(7) -.0068(8)
C9 .0446(9) .0372(9) .0478(10) -.0022(8) .0078(8) -.0016(8)
C10 .0423(9) .0413(9) .0401(9) .0025(8) .0053(7) -.0033(7)
C11 .0589(12) .0630(14) .083(2) -.0097(11) .0199(11) -.0325(12)
C12 .0687(15) .086(2) .102(2) -.0059(13) .0333(13) -.053(2)
C13 .0489(11) .0789(15) .0674(13) .0027(11) .0202(10) -.0176(12)
C14 .0408(10) .0563(12) .0580(11) -.0025(9) .0074(8) -.0068(9)
C15 .0431(9) .0439(10) .0473(10) .0005(8) .0073(8) -.0083(8)
C16 .0435(10) .0604(12) .0464(10) .0142(9) .0062(8) .0038(9)
C17 .0415(9) .0502(10) .0427(10) .0033(8) .0049(7) .0040(8)
C18 .0548(11) .0626(13) .0529(11) .0106(10) .0075(9) .0124(10)
C19 .0742(14) .0672(14) .0509(12) -.0008(12) .0047(10) .0175(10)
C20 .0735(14) .0761(15) .0433(11) -.0215(12) .0155(10) -.0010(10)
C21 .0558(12) .092(2) .0564(13) .0036(12) .0181(10) -.0104(12)
C22 .0474(10) .0723(14) .0478(11) .0129(10) .0039(8) -.0018(10)
C23 .088(2) .0768(15) .0397(11) -.0049(13) -.0009(10) -.0053(10)

loop_
_atom_site_label
_atom_site_fract_x
_atom_site_fract_y
_atom_site_fract_z
_atom_site_U_iso_or_equiv
_atom_site_thermal_displace_type
_atom_site_calc_flag
_atom_site_refinement_flags
_atom_site_occupancy
_atom_site_disorder_group
_atom_site_type_symbol
O1 .16290(14) .89799(14) .29613(4) .0489(3) Uani d . 1 . O
O2 .1183(2) .4910(2) .34006(6) .0723(5) Uani d . 1 . O
O3 .3477(10) .5600(8) .4366(3) .060(2) Uani d PD .58(5) 1 O
O3' .380(3) .601(4) .4373(5) .121(6) Uani d PD .42(5) 2 O
C1 .3039(2) 1.0008(2) .45850(7) .0520(5) Uani d . 1 . C
H1a .3173 .9609 .48880 .062 Uiso calc R 1 . H
C2 .3495(2) 1.1409(2) .44979(8) .0612(6) Uani d . 1 . C
H2a .3944 1.1953 .47457 .073 Uiso calc R 1 . H
C3 .3299(2) 1.2015(2) .40509(9) .0603(6) Uani d . 1 . C
H3a .3638 1.2951 .39986 .072 Uiso calc R 1 . H
C4 .2599(2) 1.1239(2) .36788(7) .0503(5) Uani d . 1 . C
H4a .2432 1.1655 .33794 .060 Uiso calc R 1 . H
C4a .2155(2) .9832(2) .37623(6) .0397(4) Uani d . 1 . C
C4b .1229(2) .8824(2) .34354(6) .0375(4) Uani d . 1 . C
C4c -.0425(2) .9192(2) .35376(6) .0406(4) Uani d . 1 . C
C5 -.1333(2) 1.0288(2) .33483(7) .0549(5) Uani d . 1 . C
H5a -.1005 1.0859 .31012 .066 Uiso calc R 1 . H
C6 -.2745(2) 1.0520(2) .35350(9) .0638(6) Uani d . 1 . C
H6a -.3389 1.1229 .34035 .077 Uiso calc R 1 . H
C7 -.3204(2) .9712(2) .39120(8) .0608(6) Uani d . 1 . C
H7a -.4141 .9904 .40391 .073 Uiso calc R 1 . H
C8 -.2299(2) .8623(2) .41048(7) .0516(5) Uani d . 1 . C
H8a -.2612 .8082 .43610 .062 Uiso calc R 1 . H
C8a -.0907(2) .8350(2) .39081(6) .0410(4) Uani d . 1 . C
C8b .0235(2) .7225(2) .40310(6) .0405(4) Uani d . 1 . C
H8ba -.0131 .6269 .41225 .049 Uiso calc R 1 . H
C8c .1466(2) .7299(2) .36801(6) .0367(4) Uani d . 1 . C
C8d .1896(2) .7662(2) .41960(6) .0388(4) Uani d . 1 . C
C8e .2376(2) .9208(2) .42106(6) .0397(4) Uani d . 1 . C
C9 .2005(2) .5966(2) .34280(6) .0430(4) Uani d . 1 . C
C10 .3509(2) .5961(2) .32112(6) .0411(4) Uani d . 1 . C
C11 .3875(2) .4810(2) .29229(8) .0679(6) Uani d . 1 . C
H11a .3174 .4070 .28643 .081 Uiso calc R 1 . H
C12 .5272(3) .4760(3) .27233(9) .0844(8) Uani d . 1 . C
H12a .5507 .3986 .25293 .101 Uiso calc R 1 . H
C13 .6319(2) .5835(3) .28069(8) .0645(6) Uani d . 1 . C
H13a .7258 .5794 .26684 .077 Uiso calc R 1 . H
C14 .5983(2) .6967(2) .30942(7) .0515(5) Uani d . 1 . C
H14a .6700 .7693 .31547 .062 Uiso calc R 1 . H
C15 .4580(2) .7038(2) .32955(6) .0446(4) Uani d . 1 . C
H15a .4355 .7816 .34891 .053 Uiso calc R 1 . H
C16 .2680(2) .6571(2) .45206(7) .0499(5) Uani d D 1 . C
C17 .2290(2) .6545(2) .50269(6) .0447(4) Uani d . 1 . C
C18 .3159(2) .5700(2) .53455(7) .0566(5) Uani d . 1 . C
H18a .3983 .5183 .52389 .068 Uiso calc R 1 . H
C19 .2817(3) .5618(2) .58162(7) .0640(6) Uani d . 1 . C
H19a .3418 .5059 .60271 .077 Uiso calc R 1 . H
C20 .1596(3) .6356(3) .59743(7) .0639(6) Uani d . 1 . C
H20a .1356 .6288 .62920 .077 Uiso calc R 1 . H
C21 .0722(2) .7201(3) .56650(8) .0674(6) Uani d . 1 . C
H21a -.0111 .7702 .57740 .081 Uiso calc R 1 . H
C22 .1072(2) .7309(2) .51943(7) .0558(5) Uani d . 1 . C
H22a .0489 .7898 .49882 .067 Uiso calc R 1 . H
C23 .0688(3) .8203(3) .26193(7) .0682(6) Uani d . 1 . C
H23a .1040 .8370 .23061 .102 Uiso calc R 1 . H
H23b -.0348 .8528 .26319 .102 Uiso calc R 1 . H
H23c .0739 .7189 .26901 .102 Uiso calc R 1 . H

loop_
_atom_type_symbol
_atom_type_description
_atom_type_scat_dispersion_real
_atom_type_scat_dispersion_imag
_atom_type_scat_source
C C 0.0033 0.0016 'International Tables Vol C Tables 4.2.6.8 and 6.1.1.4'
H H 0.0000 0.0000 'International Tables Vol C Tables 4.2.6.8 and 6.1.1.4'
O O 0.0106 0.0060 'International Tables Vol C Tables 4.2.6.8 and 6.1.1.4'

loop_
_geom_angle_atom_site_label_1
_geom_angle_atom_site_label_2
_geom_angle_atom_site_label_3
_geom_angle
_geom_angle_publ_flag
C4b O1 C23 115.03(14) ?
C2 C1 C8e 118.7(2) ?
C3 C2 C1 121.3(2) ?
C2 C3 C4 120.4(2) ?
C4a C4 C3 118.5(2) ?
C4 C4a C8e 121.2(2) ?
C4 C4a C4b 128.6(2) yes
C8e C4a C4b 109.79(14) yes
O1 C4b C4a 111.11(13) ?
O1 C4b C4c 116.13(14) ?
C4a C4b C4c 103.50(13) yes
O1 C4b C8c 118.14(13) ?
C4a C4b C8c 103.42(13) yes
C4c C4b C8c 102.80(13) yes
C5 C4c C8a 120.8(2) ?
C5 C4c C4b 128.7(2) ?
C8a C4c C4b 110.18(14) yes
C4c C5 C6 118.5(2) ?
C7 C6 C5 120.7(2) ?
C6 C7 C8 121.1(2) ?
C7 C8 C8a 118.5(2) ?
C4c C8a C8 120.4(2) ?
C4c C8a C8b 110.09(14) yes
C8 C8a C8b 129.5(2) ?
C8a C8b C8c 108.51(14) yes
C8a C8b C8d 120.03(15) yes
C8c C8b C8d 59.39(10) yes
C8b C8c C9 121.61(14) ?
C8b C8c C8d 62.22(11) yes
C9 C8c C8d 124.10(14) ?
C8b C8c C4b 104.10(13) yes
C9 C8c C4b 124.29(13) ?
C8d C8c C4b 103.81(13) yes
C8e C8d C16 120.49(15) ?
C8e C8d C8c 107.14(14) yes
C16 C8d C8c 121.00(15) ?
C8e C8d C8b 121.01(14) yes
C16 C8d C8b 113.46(15) ?
C8c C8d C8b 58.39(10) yes
C1 C8e C4a 119.8(2) ?
C1 C8e C8d 129.7(2) ?
C4a C8e C8d 110.35(14) yes
O2 C9 C10 120.6(2) ?
O2 C9 C8c 119.23(15) ?
C10 C9 C8c 120.16(14) ?
C15 C10 C11 118.6(2) ?
C15 C10 C9 122.63(15) ?
C11 C10 C9 118.8(2) ?
C12 C11 C10 120.2(2) ?
C13 C12 C11 120.7(2) ?
C14 C13 C12 119.8(2) ?
C13 C14 C15 120.1(2) ?
C10 C15 C14 120.5(2) ?
O3' C16 C17 123.9(6) ?
O3 C16 C17 119.4(4) ?
O3' C16 C8d 115.8(9) ?
O3 C16 C8d 121.7(4) ?
C17 C16 C8d 118.23(15) ?
C22 C17 C18 118.5(2) ?
C22 C17 C16 122.6(2) ?
C18 C17 C16 118.9(2) ?
C19 C18 C17 120.9(2) ?
C20 C19 C18 120.0(2) ?
C19 C20 C21 120.1(2) ?
C20 C21 C22 120.3(2) ?
C21 C22 C17 120.2(2) ?

loop_
_geom_bond_atom_site_label_1
_geom_bond_atom_site_label_2
_geom_bond_site_symmetry_2
_geom_bond_distance
_geom_bond_publ_flag
O1 C4b . 1.402(2) ?
O1 C23 . 1.429(2) ?
O2 C9 . 1.215(2) ?
O3 C16 . 1.232(7) ?
O3' C16 . 1.203(11) ?
C1 C2 . 1.383(3) ?
C1 C8e . 1.390(2) ?
C2 C3 . 1.379(3) ?
C3 C4 . 1.386(3) ?
C4 C4a . 1.383(2) ?
C4a C8e . 1.391(2) yes
C4a C4b . 1.516(2) yes
C4b C4c . 1.532(2) yes
C4b C8c . 1.580(2) yes
C4c C5 . 1.380(2) ?
C4c C8a . 1.384(2) yes
C5 C6 . 1.387(3) ?
C6 C7 . 1.374(3) ?
C7 C8 . 1.377(3) ?
C8 C8a . 1.389(2) ?
C8a C8b . 1.474(2) yes
C8b C8c . 1.501(2) yes
C8b C8d . 1.559(2) yes
C8c C9 . 1.510(2) ?
C8c C8d . 1.517(2) yes
C8d C8e . 1.492(2) yes
C8d C16 . 1.503(2) ?
C9 C10 . 1.482(2) ?
C10 C15 . 1.382(2) ?
C10 C11 . 1.386(3) ?
C11 C12 . 1.374(3) ?
C12 C13 . 1.366(3) ?
C13 C14 . 1.365(3) ?
C14 C15 . 1.383(2) ?
C16 C17 . 1.480(2) ?
C17 C22 . 1.384(3) ?
C17 C18 . 1.387(3) ?
C18 C19 . 1.373(3) ?
C19 C20 . 1.364(3) ?
C20 C21 . 1.374(3) ?
C21 C22 . 1.377(3) ?

loop_
_geom_torsion_atom_site_label_1
_geom_torsion_atom_site_label_2
_geom_torsion_atom_site_label_3
_geom_torsion_atom_site_label_4
_geom_torsion
C8e C1 C2 C3 0.2(3)
C1 C2 C3 C4 1.6(3)
C2 C3 C4 C4a -2.3(3)
C3 C4 C4a C8e 1.1(2)
C3 C4 C4a C4b 172.8(2)
C23 O1 C4b C4a -172.7(2)
C23 O1 C4b C4c -54.8(2)
C23 O1 C4b C8c 68.1(2)
C4 C4a C4b O1 38.7(2)
C8e C4a C4b O1 -148.88(14)
C4 C4a C4b C4c -86.6(2)
C8e C4a C4b C4c 85.8(2)
C4 C4a C4b C8c 166.4(2)
C8e C4a C4b C8c -21.2(2)
O1 C4b C4c C5 -38.4(3)
C4a C4b C4c C5 83.6(2)
C8c C4b C4c C5 -168.9(2)
O1 C4b C4c C8a 148.92(15)
C4a C4b C4c C8a -89.1(2)
C8c C4b C4c C8a 18.4(2)
C8a C4c C5 C6 -0.6(3)
C4b C4c C5 C6 -172.6(2)
C4c C5 C6 C7 2.5(3)
C5 C6 C7 C8 -2.1(3)
C6 C7 C8 C8a -0.3(3)
C5 C4c C8a C8 -1.8(3)
C4b C4c C8a C8 171.6(2)
C5 C4c C8a C8b 177.7(2)
C4b C4c C8a C8b -8.9(2)
C7 C8 C8a C4c 2.2(3)
C7 C8 C8a C8b -177.2(2)
C4c C8a C8b C8c -5.1(2)
C8 C8a C8b C8c 174.3(2)
C4c C8a C8b C8d 59.6(2)
C8 C8a C8b C8d -120.9(2)
C8a C8b C8c C9 -130.6(2)
C8d C8b C8c C9 114.8(2)
C8a C8b C8c C8d 114.5(2)
C8d C8b C8c C8d 0.0
C8a C8b C8c C4b 16.1(2)
C8d C8b C8c C4b -98.39(13)
O1 C4b C8c C8b -149.57(14)
C4a C4b C8c C8b 87.24(14)
C4c C4b C8c C8b -20.2(2)
O1 C4b C8c C9 -3.9(2)
C4a C4b C8c C9 -127.1(2)
C4c C4b C8c C9 125.4(2)
O1 C4b C8c C8d 146.09(13)
C4a C4b C8c C8d 22.90(15)
C4c C4b C8c C8d -84.57(14)
C8b C8c C8d C8e -116.31(14)
C9 C8c C8d C8e 132.7(2)
C4b C8c C8d C8e -17.4(2)
C8b C8c C8d C16 100.1(2)
C9 C8c C8d C16 -10.9(2)
C4b C8c C8d C16 -161.02(14)
C8b C8c C8d C8b 0.0
C9 C8c C8d C8b -111.0(2)
C4b C8c C8d C8b 98.86(13)
C8a C8b C8d C8e -2.9(2)
C8c C8b C8d C8e 91.9(2)
C8a C8b C8d C16 152.09(15)
C8c C8b C8d C16 -113.1(2)
C8a C8b C8d C8c -94.8(2)
C8c C8b C8d C8c 0.0
C2 C1 C8e C4a -1.3(2)
C2 C1 C8e C8d 174.9(2)
C4 C4a C8e C1 0.7(2)
C4b C4a C8e C1 -172.37(14)
C4 C4a C8e C8d -176.21(15)
C4b C4a C8e C8d 10.7(2)
C16 C8d C8e C1 -27.8(2)
C8c C8d C8e C1 -171.6(2)
C8b C8d C8e C1 125.5(2)
C16 C8d C8e C4a 148.73(15)
C8c C8d C8e C4a 4.9(2)
C8b C8d C8e C4a -58.0(2)
C8b C8c C9 O2 20.7(3)
C8d C8c C9 O2 96.6(2)
C4b C8c C9 O2 -119.3(2)
C8b C8c C9 C10 -160.2(2)
C8d C8c C9 C10 -84.3(2)
C4b C8c C9 C10 59.8(2)
O2 C9 C10 C15 -169.6(2)
C8c C9 C10 C15 11.3(3)
O2 C9 C10 C11 8.6(3)
C8c C9 C10 C11 -170.5(2)
C15 C10 C11 C12 -0.6(3)
C9 C10 C11 C12 -178.8(2)
C10 C11 C12 C13 0.3(4)
C11 C12 C13 C14 0.5(4)
C12 C13 C14 C15 -0.8(3)
C11 C10 C15 C14 0.2(3)
C9 C10 C15 C14 178.4(2)
C13 C14 C15 C10 0.5(3)
C8e C8d C16 O3' -88.(3)
C8c C8d C16 O3' 51.(3)
C8b C8d C16 O3' 117.(3)
C8e C8d C16 O3 -112.3(5)
C8c C8d C16 O3 26.5(5)
C8b C8d C16 O3 92.6(5)
C8e C8d C16 C17 76.9(2)
C8c C8d C16 C17 -144.2(2)
C8b C8d C16 C17 -78.2(2)
O3' C16 C17 C22 174.(3)
O3 C16 C17 C22 -160.3(5)
C8d C16 C17 C22 10.7(3)
O3' C16 C17 C18 -8.(3)
O3 C16 C17 C18 18.5(5)
C8d C16 C17 C18 -170.5(2)
C22 C17 C18 C19 0.3(3)
C16 C17 C18 C19 -178.5(2)
C17 C18 C19 C20 0.9(3)
C18 C19 C20 C21 -1.0(3)
C19 C20 C21 C22 -0.1(3)
C20 C21 C22 C17 1.3(3)
C18 C17 C22 C21 -1.4(3)
C16 C17 C22 C21 177.4(2)
